data_1501823
loop_
_publ_author_name
'Tsukada, Mariko'
'Fukai, Miyuki'
'Miki, Kazuhiko'
'Shiraishi, Takeshi'
'Suzuki, Toshihiro'
'Nishio, Kazuto'
'Sugita, Takashi'
'Ishino, Masahiro'
'Kinoshita, Kaoru'
'Takahashi, Kunio'
'Shiro, Motoo'
'Koyama, Kiyotaka'

_publ_section_title
;
 Chemical constituents of a marine fungus, Arthrinium sacchari.
;
_journal_issue 7
_journal_name_full 'Journal of natural products'
_journal_page_first 1645
_journal_page_last 1649
_journal_paper_doi 10.1021/np200108h
_journal_volume 74
_journal_year 2011
_chemical_absolute_configuration ad
_chemical_formula_moiety 'C20 H26 O4'
_chemical_formula_sum 'C20 H26 O4'
_chemical_formula_weight 330.42
_chemical_melting_point 234.5(15)
_space_group_IT_number 19
_symmetry_cell_setting orthorhombic
_symmetry_Int_Tables_number 19
_symmetry_space_group_name_Hall 'P 2ac 2ab'
_symmetry_space_group_name_H-M 'P 21 21 21'
_atom_sites_solution_hydrogens geom
_atom_sites_solution_primary direct
_atom_sites_solution_secondary difmap
_cell_angle_alpha 90.0000
_cell_angle_beta 90.0000
_cell_angle_gamma 90.0000
_cell_formula_units_Z 4
_cell_length_a 11.3885(3)
_cell_length_b 11.8068(5)
_cell_length_c 12.5872(9)
_cell_measurement_reflns_used 5103
_cell_measurement_temperature 153
_cell_measurement_theta_max 70.20
_cell_measurement_theta_min 5.13
_cell_volume 1692.50(15)
_computing_cell_refinement 'PROCESS-AUTO (Rigaku, 1998)'
_computing_data_collection 'PROCESS-AUTO (Rigaku, 1998)'
_computing_data_reduction 'CrystalStructure (Rigaku & RAC 2007)'
_computing_molecular_graphics 'ORTEP (Johnson, 1976)'
_computing_publication_material 'CrystalStructure (Rigaku & RAC 2007)'
_computing_structure_refinement 'SHELXL97 (Sheldrick, 1997)'
_computing_structure_solution 'SHELXS97 (Sheldrick, 1997)'
_diffrn_ambient_temperature 153
_diffrn_detector_area_resol_mean 10.000
_diffrn_measured_fraction_theta_full 1.000
_diffrn_measured_fraction_theta_max 1.000
_diffrn_measurement_device_type 'Rigaku R-AXIS RAPID'
_diffrn_measurement_method \w
_diffrn_radiation_type 'Cu K\a'
_diffrn_radiation_wavelength 1.54187
_diffrn_reflns_av_R_equivalents 0.0411
_diffrn_reflns_limit_h_max 13
_diffrn_reflns_limit_h_min -13
_diffrn_reflns_limit_k_max 14
_diffrn_reflns_limit_k_min -14
_diffrn_reflns_limit_l_max 15
_diffrn_reflns_limit_l_min -15
_diffrn_reflns_number 19799
_diffrn_reflns_theta_full 68.24
_diffrn_reflns_theta_max 68.24
_diffrn_standards_number 0
_exptl_absorpt_coefficient_mu 0.718
_exptl_absorpt_correction_T_max 0.972
_exptl_absorpt_correction_T_min 0.783
_exptl_absorpt_correction_type multi-scan
_exptl_absorpt_process_details 'ABSCOR (Rigaku, 1995)'
_exptl_crystal_colour colorless
_exptl_crystal_density_diffrn 1.297
_exptl_crystal_density_method 'not measured'
_exptl_crystal_description needle
_exptl_crystal_F_000 712.00
_exptl_crystal_size_max 0.200
_exptl_crystal_size_mid 0.070
_exptl_crystal_size_min 0.040
_refine_diff_density_max 0.350
_refine_diff_density_min -0.180
_refine_ls_abs_structure_details 'Flack, H. D. (1983), Acta Cryst. A39, 876-881.  1309 Friedel Pairs'
_refine_ls_abs_structure_Flack 0.08(17)
_refine_ls_extinction_method none
_refine_ls_goodness_of_fit_ref 1.117
_refine_ls_hydrogen_treatment constr
_refine_ls_number_parameters 222
_refine_ls_number_reflns 3091
_refine_ls_number_restraints 0
_refine_ls_R_factor_gt 0.0415
_refine_ls_shift/su_max 0.005
_refine_ls_structure_factor_coef Fsqd
_refine_ls_weighting_details 'w = 1/[\s^2^(Fo^2^)+(0.0698P)^2^+0.1091P] where P=(Fo^2^+2Fc^2^)/3'
_refine_ls_weighting_scheme calc
_refine_ls_wR_factor_ref 0.1015
_reflns_number_gt 3015
_reflns_number_total 3091
_reflns_threshold_expression F^2^>2.0\s(F^2^)
_cod_data_source_file np200108h_si_003.cif
_cod_data_source_block Libertellenone_F
_cod_depositor_comments
;
The following automatic conversions were performed:

'_chemical_melting_point' value '233-236' was changed to '234.5(15)'
- the average value was taken and precision was estimated.

Automatic conversion script
Id: cif_fix_values 1715 2011-07-08 13:25:40Z adriana 
;
_cod_original_cell_volume 1692.49(15)
_cod_database_code 1501823

loop_
_symmetry_equiv_pos_site_id
_symmetry_equiv_pos_as_xyz
1 +X,+Y,+Z
2 1/2+X,1/2-Y,-Z
3 -X,1/2+Y,1/2-Z
4 1/2-X,-Y,1/2+Z

loop_
_atom_site_label
_atom_site_type_symbol
_atom_site_fract_x
_atom_site_fract_y
_atom_site_fract_z
_atom_site_U_iso_or_equiv
_atom_site_adp_type
_atom_site_occupancy
_atom_site_symmetry_multiplicity
_atom_site_calc_flag
_atom_site_refinement_flags
O1 O 0.53656(9) 0.25660(10) 0.62599(10) 0.0354(3) Uani 1.0 4 d .
O2 O 0.05379(10) 0.44643(9) 0.66166(9) 0.0327(3) Uani 1.0 4 d .
O3 O -0.03737(9) 0.22272(9) 0.64485(8) 0.0284(3) Uani 1.0 4 d .
O4 O 0.25818(9) 0.22518(9) 0.47753(8) 0.0255(3) Uani 1.0 4 d .
C1 C 0.44162(12) 0.33268(13) 0.61001(12) 0.0268(4) Uani 1.0 4 d .
C2 C 0.46788(14) 0.44995(14) 0.65737(13) 0.0328(4) Uani 1.0 4 d .
C3 C 0.36701(15) 0.53309(14) 0.63952(15) 0.0351(4) Uani 1.0 4 d .
C4 C 0.25596(15) 0.49055(13) 0.69568(14) 0.0310(4) Uani 1.0 4 d .
C5 C 0.23673(13) 0.36686(12) 0.66785(11) 0.0252(4) Uani 1.0 4 d .
C6 C 0.12167(14) 0.35046(13) 0.65342(12) 0.0265(4) Uani 1.0 4 d .
C7 C 0.06915(13) 0.23934(13) 0.63921(11) 0.0247(4) Uani 1.0 4 d .
C8 C 0.15623(13) 0.14660(12) 0.62004(11) 0.0239(3) Uani 1.0 4 d .
C9 C 0.27931(12) 0.18062(12) 0.58303(12) 0.0234(3) Uani 1.0 4 d .
C10 C 0.32987(12) 0.27692(13) 0.65795(12) 0.0244(4) Uani 1.0 4 d .
C11 C 0.36055(13) 0.07750(12) 0.57500(13) 0.0285(4) Uani 1.0 4 d .
C12 C 0.29637(14) -0.02668(13) 0.53266(13) 0.0310(4) Uani 1.0 4 d .
C13 C 0.19486(15) -0.06325(13) 0.60584(12) 0.0295(4) Uani 1.0 4 d .
C14 C 0.12052(13) 0.03973(13) 0.62922(11) 0.0262(4) Uani 1.0 4 d .
C15 C 0.12328(18) -0.15405(16) 0.55076(15) 0.0437(5) Uani 1.0 4 d .
C16 C 0.01858(18) -0.18738(17) 0.56734(19) 0.0516(6) Uani 1.0 4 d .
C17 C 0.23924(16) -0.11200(14) 0.71208(14) 0.0388(4) Uani 1.0 4 d .
C18 C 0.13975(15) 0.53865(14) 0.65387(15) 0.0349(4) Uani 1.0 4 d .
C19 C 0.26396(17) 0.51012(16) 0.81708(14) 0.0411(5) Uani 1.0 4 d .
C20 C 0.35545(14) 0.22958(14) 0.76989(12) 0.0305(4) Uani 1.0 4 d .
H1O H 0.5967 0.2816 0.5953 0.0425 Uiso 1.0 4 calc R
H1 H 0.4294 0.3417 0.5318 0.0322 Uiso 1.0 4 calc R
H2A H 0.4823 0.4421 0.7346 0.0393 Uiso 1.0 4 calc R
H2B H 0.5402 0.4806 0.6245 0.0393 Uiso 1.0 4 calc R
H3A H 0.3517 0.5409 0.5625 0.0421 Uiso 1.0 4 calc R
H3B H 0.3888 0.6085 0.6677 0.0421 Uiso 1.0 4 calc R
H4O H 0.3226 0.2408 0.4485 0.0306 Uiso 1.0 4 calc R
H11A H 0.4270 0.0957 0.5273 0.0342 Uiso 1.0 4 calc R
H11B H 0.3930 0.0603 0.6461 0.0342 Uiso 1.0 4 calc R
H12A H 0.3528 -0.0900 0.5257 0.0372 Uiso 1.0 4 calc R
H12B H 0.2648 -0.0098 0.4611 0.0372 Uiso 1.0 4 calc R
H14 H 0.0422 0.0272 0.6523 0.0315 Uiso 1.0 4 calc R
H15 H 0.1629 -0.1923 0.4949 0.0525 Uiso 1.0 4 calc R
H16A H -0.0270 -0.1534 0.6219 0.0620 Uiso 1.0 4 calc R
H16B H -0.0140 -0.2462 0.5251 0.0620 Uiso 1.0 4 calc R
H17A H 0.2852 -0.0543 0.7496 0.0466 Uiso 1.0 4 calc R
H17B H 0.2887 -0.1783 0.6983 0.0466 Uiso 1.0 4 calc R
H17C H 0.1720 -0.1344 0.7559 0.0466 Uiso 1.0 4 calc R
H18A H 0.1146 0.6042 0.6973 0.0419 Uiso 1.0 4 calc R
H18B H 0.1484 0.5636 0.5792 0.0419 Uiso 1.0 4 calc R
H19A H 0.1954 0.4763 0.8519 0.0493 Uiso 1.0 4 calc R
H19B H 0.2658 0.5916 0.8317 0.0493 Uiso 1.0 4 calc R
H19C H 0.3357 0.4749 0.8445 0.0493 Uiso 1.0 4 calc R
H20A H 0.4206 0.1755 0.7660 0.0366 Uiso 1.0 4 calc R
H20B H 0.2853 0.1913 0.7972 0.0366 Uiso 1.0 4 calc R
H20C H 0.3767 0.2919 0.8176 0.0366 Uiso 1.0 4 calc R

loop_
_atom_site_aniso_label
_atom_site_aniso_U_11
_atom_site_aniso_U_22
_atom_site_aniso_U_33
_atom_site_aniso_U_12
_atom_site_aniso_U_13
_atom_site_aniso_U_23
O1 0.0189(6) 0.0398(7) 0.0476(7) 0.0006(5) 0.0032(5) 0.0037(6)
O2 0.0255(6) 0.0276(6) 0.0450(7) 0.0029(5) 0.0021(5) -0.0028(5)
O3 0.0192(6) 0.0345(6) 0.0315(6) -0.0000(5) 0.0009(4) 0.0004(5)
O4 0.0197(5) 0.0327(6) 0.0242(5) -0.0014(5) 0.0011(4) 0.0022(5)
C1 0.0197(8) 0.0321(8) 0.0287(7) -0.0020(6) -0.0001(6) -0.0006(7)
C2 0.0254(8) 0.0368(9) 0.0361(8) -0.0087(7) 0.0024(7) -0.0054(8)
C3 0.0323(9) 0.0282(8) 0.0448(10) -0.0070(7) 0.0038(8) -0.0036(8)
C4 0.0307(8) 0.0266(8) 0.0356(8) -0.0018(7) 0.0029(8) -0.0061(7)
C5 0.0249(8) 0.0278(8) 0.0230(7) -0.0021(6) 0.0007(6) -0.0001(6)
C6 0.0247(8) 0.0276(8) 0.0272(7) 0.0047(6) 0.0025(6) -0.0015(6)
C7 0.0210(7) 0.0315(8) 0.0218(7) -0.0000(6) 0.0002(6) -0.0001(6)
C8 0.0203(7) 0.0292(8) 0.0223(7) 0.0005(6) -0.0004(6) -0.0005(6)
C9 0.0196(7) 0.0259(7) 0.0246(7) -0.0008(6) 0.0012(6) 0.0015(6)
C10 0.0192(7) 0.0283(7) 0.0259(7) -0.0006(6) 0.0002(6) -0.0010(6)
C11 0.0223(8) 0.0264(8) 0.0368(8) 0.0021(7) 0.0023(7) 0.0025(7)
C12 0.0320(9) 0.0250(8) 0.0359(9) 0.0009(7) 0.0057(7) -0.0020(7)
C13 0.0307(9) 0.0252(8) 0.0327(9) -0.0016(7) 0.0030(7) 0.0013(7)
C14 0.0224(8) 0.0311(8) 0.0253(7) -0.0022(6) 0.0001(6) -0.0004(7)
C15 0.0519(11) 0.0374(10) 0.0419(10) -0.0117(9) 0.0091(9) -0.0104(8)
C16 0.0437(11) 0.0404(10) 0.0707(14) -0.0089(9) -0.0067(10) -0.0161(10)
C17 0.0411(10) 0.0342(9) 0.0413(10) 0.0004(8) 0.0008(9) 0.0088(8)
C18 0.0331(9) 0.0249(8) 0.0467(10) 0.0007(7) 0.0051(8) -0.0036(8)
C19 0.0391(9) 0.0441(10) 0.0401(10) -0.0031(8) 0.0044(8) -0.0149(8)
C20 0.0279(8) 0.0357(8) 0.0280(8) -0.0003(7) -0.0022(6) 0.0023(7)

loop_
_atom_type_symbol
_atom_type_description
_atom_type_scat_dispersion_real
_atom_type_scat_dispersion_imag
_atom_type_scat_source
C C 0.018 0.009
;
International Tables for Crystallography
(1992, Vol. C, Tables 4.2.6.8 and 6.1.1.4)
;
H H 0.000 0.000
;
International Tables for Crystallography
(1992, Vol. C, Table 6.1.1.4)
;
O O 0.049 0.032
;
International Tables for Crystallography
(1992, Vol. C, Tables 4.2.6.8 and 6.1.1.4)
;

loop_
_geom_angle_atom_site_label_1
_geom_angle_atom_site_label_2
_geom_angle_atom_site_label_3
_geom_angle
_geom_angle_publ_flag
C6 O2 C18 103.37(12) yes
O1 C1 C2 111.52(12) yes
O1 C1 C10 107.48(12) yes
C2 C1 C10 112.97(13) yes
C1 C2 C3 112.06(13) yes
C2 C3 C4 109.99(14) yes
C3 C4 C5 109.13(14) yes
C3 C4 C18 115.62(14) yes
C3 C4 C19 110.95(15) yes
C5 C4 C18 98.78(13) yes
C5 C4 C19 112.33(14) yes
C18 C4 C19 109.53(15) yes
C4 C5 C6 108.19(14) yes
C4 C5 C10 126.58(13) yes
C6 C5 C10 125.23(14) yes
O2 C6 C5 114.91(14) yes
O2 C6 C7 121.45(14) yes
C5 C6 C7 123.43(14) yes
O3 C7 C6 122.86(14) yes
O3 C7 C8 123.07(14) yes
C6 C7 C8 114.06(13) yes
C7 C8 C9 117.63(12) yes
C7 C8 C14 118.50(14) yes
C9 C8 C14 123.72(14) yes
O4 C9 C8 102.84(11) yes
O4 C9 C10 110.19(12) yes
O4 C9 C11 109.17(12) yes
C8 C9 C10 109.86(12) yes
C8 C9 C11 111.37(12) yes
C10 C9 C11 112.94(12) yes
C1 C10 C5 108.06(13) yes
C1 C10 C9 111.72(12) yes
C1 C10 C20 110.68(12) yes
C5 C10 C9 107.40(12) yes
C5 C10 C20 108.22(12) yes
C9 C10 C20 110.60(13) yes
C9 C11 C12 111.96(13) yes
C11 C12 C13 112.12(13) yes
C12 C13 C14 108.16(13) yes
C12 C13 C15 109.19(14) yes
C12 C13 C17 112.18(14) yes
C14 C13 C15 110.93(15) yes
C14 C13 C17 108.38(13) yes
C15 C13 C17 108.02(14) yes
C8 C14 C13 125.10(14) yes
C13 C15 C16 130.38(19) yes
O2 C18 C4 106.14(13) yes

loop_
_geom_bond_atom_site_label_1
_geom_bond_atom_site_label_2
_geom_bond_distance
_geom_bond_publ_flag
O1 C1 1.4200(18) yes
O2 C6 1.3756(19) yes
O2 C18 1.467(2) yes
O3 C7 1.2309(18) yes
O4 C9 1.4485(18) yes
C1 C2 1.537(3) yes
C1 C10 1.555(2) yes
C2 C3 1.528(3) yes
C3 C4 1.533(3) yes
C4 C5 1.518(2) yes
C4 C18 1.533(3) yes
C4 C19 1.548(3) yes
C5 C6 1.337(3) yes
C5 C10 1.506(2) yes
C6 C7 1.453(3) yes
C7 C8 1.497(2) yes
C8 C9 1.531(2) yes
C8 C14 1.331(2) yes
C9 C10 1.585(2) yes
C9 C11 1.533(2) yes
C10 C20 1.544(3) yes
C11 C12 1.527(3) yes
C12 C13 1.540(3) yes
C13 C14 1.511(3) yes
C13 C15 1.515(3) yes
C13 C17 1.541(3) yes
C15 C16 1.273(3) yes

loop_
_geom_hbond_atom_site_label_D
_geom_hbond_atom_site_label_H
_geom_hbond_atom_site_label_A
_geom_hbond_site_symmetry_A
_geom_hbond_distance_DA
_geom_hbond_distance_DH
_geom_hbond_distance_HA
_geom_hbond_angle_DHA
_geom_hbond_publ_flag
O1 H1O O4 2_556 2.8486(15) 0.840 2.056 157.0 no
O4 H4O O3 2_556 2.8588(15) 0.840 2.027 170.3 no

loop_
_cod_related_entry_id
_cod_related_entry_database
_cod_related_entry_code
1 ChemSpider 26628244
